data_4101194
_journal_name_full 'Journal of the American Chemical Society'
_journal_paper_doi 10.1021/ja060312n
_journal_year 2006
_chemical_absolute_configuration ad
_chemical_formula_sum 'C13 H9 Cl N2 O'
_chemical_formula_weight 244.67
_space_group_IT_number 4
_symmetry_cell_setting monoclinic
_symmetry_space_group_name_Hall 'P 2yb'
_symmetry_space_group_name_H-M 'P 1 21 1'
_cell_angle_alpha 90.00
_cell_angle_beta 115.723(5)
_cell_angle_gamma 90.00
_cell_formula_units_Z 2
_cell_length_a 10.334(3)
_cell_length_b 6.0435(17)
_cell_length_c 10.356(3)
_cell_measurement_temperature 193(2)
_cell_volume 582.7(3)
_diffrn_ambient_temperature 193(2)
_exptl_crystal_density_diffrn 1.395
_cod_depositor_comments
;
The following automatic conversions were performed:
'_symmetry_cell_setting' value 'Monoclinic' changed to 'monoclinic'
according to '/home/saulius/struct/CIF-dictionaries/cif_core.dic'
dictionary named 'cif_core.dic' version 2.4.1 from 2010-06-29.

Automatic conversion script
Id: cif_fix_enum 1527 2010-12-29 10:47:43Z saulius 
;
_cod_original_sg_symbol_H-M 'P 21'
_cod_database_code 4101194

loop_
_symmetry_equiv_pos_as_xyz
'x, y, z'
'-x, y+1/2, -z'

loop_
_atom_site_label
_atom_site_type_symbol
_atom_site_fract_x
_atom_site_fract_y
_atom_site_fract_z
_atom_site_U_iso_or_equiv
_atom_site_adp_type
_atom_site_occupancy
_atom_site_symmetry_multiplicity
_atom_site_calc_flag
_atom_site_refinement_flags
_atom_site_disorder_assembly
_atom_site_disorder_group
Cl1 Cl 0.42925(7) 0.17596(15) 0.90986(7) 0.0433(2) Uani 1 1 d . . .
O1 O 0.0147(2) -0.1788(4) 0.4178(2) 0.0428(6) Uani 1 1 d . . .
N1 N 0.5942(4) -0.2345(7) 0.7911(3) 0.0759(13) Uani 1 1 d . . .
N2 N 0.3817(3) -0.2060(5) 0.4053(3) 0.0419(6) Uani 1 1 d . . .
C1 C 0.0660(3) -0.0185(5) 0.3881(3) 0.0294(6) Uani 1 1 d . . .
C2 C 0.2259(3) 0.0575(5) 0.4803(3) 0.0257(6) Uani 1 1 d . . .
C3 C 0.2296(3) 0.2949(5) 0.4277(3) 0.0284(6) Uani 1 1 d . . .
H1 H 0.321(3) 0.338(5) 0.416(3) 0.031(8) Uiso 1 1 d . . .
H2 H 0.225(3) 0.395(5) 0.499(3) 0.025(8) Uiso 1 1 d . . .
C4 C 0.0956(3) 0.3129(5) 0.2886(3) 0.0279(6) Uani 1 1 d . . .
C5 C 0.0572(3) 0.4801(6) 0.1860(3) 0.0358(7) Uani 1 1 d . . .
H3 H 0.122(3) 0.599(6) 0.206(3) 0.031(8) Uiso 1 1 d . . .
C6 C -0.0748(4) 0.4667(6) 0.0696(3) 0.0415(8) Uani 1 1 d . . .
H4 H -0.091(4) 0.559(7) 0.009(4) 0.042(10) Uiso 1 1 d . . .
C7 C -0.1684(3) 0.2945(7) 0.0509(3) 0.0434(8) Uani 1 1 d . . .
H5 H -0.266(3) 0.286(6) -0.032(3) 0.033(8) Uiso 1 1 d . . .
C8 C -0.1310(3) 0.1262(6) 0.1507(3) 0.0385(8) Uani 1 1 d . . .
H6 H -0.180(3) 0.016(6) 0.144(3) 0.029(8) Uiso 1 1 d . . .
C9 C 0.0031(3) 0.1383(5) 0.2702(3) 0.0302(7) Uani 1 1 d . . .
C10 C 0.2628(3) 0.0350(5) 0.6406(3) 0.0290(6) Uani 1 1 d . . .
H8 H 0.203(3) 0.141(6) 0.659(3) 0.028(8) Uiso 1 1 d . . .
H7 H 0.244(3) -0.112(6) 0.662(3) 0.037(9) Uiso 1 1 d . . .
C11 C 0.4182(3) 0.0917(6) 0.7395(3) 0.0328(7) Uani 1 1 d . . .
H9 H 0.452(3) 0.225(4) 0.706(3) 0.016(7) Uiso 1 1 d . . .
C12 C 0.5167(4) -0.0920(7) 0.7657(3) 0.0482(9) Uani 1 1 d . . .
C13 C 0.3146(3) -0.0904(5) 0.4379(3) 0.0298(6) Uani 1 1 d . . .

loop_
_atom_site_aniso_label
_atom_site_aniso_U_11
_atom_site_aniso_U_22
_atom_site_aniso_U_33
_atom_site_aniso_U_23
_atom_site_aniso_U_13
_atom_site_aniso_U_12
Cl1 0.0399(4) 0.0503(5) 0.0338(4) -0.0072(4) 0.0106(3) 0.0036(4)
O1 0.0397(12) 0.0430(14) 0.0494(13) -0.0022(11) 0.0229(11) -0.0156(11)
N1 0.077(2) 0.115(3) 0.0430(17) 0.0212(18) 0.0325(17) 0.060(2)
N2 0.0400(14) 0.0437(16) 0.0501(16) -0.0102(13) 0.0272(13) -0.0016(13)
C1 0.0245(13) 0.0348(16) 0.0331(14) -0.0093(12) 0.0165(12) -0.0061(12)
C2 0.0221(12) 0.0284(15) 0.0277(13) 0.0001(11) 0.0118(11) -0.0018(11)
C3 0.0246(13) 0.0297(16) 0.0283(14) -0.0027(12) 0.0090(11) -0.0052(12)
C4 0.0262(13) 0.0325(15) 0.0262(13) -0.0050(12) 0.0123(11) -0.0018(12)
C5 0.0361(16) 0.0368(18) 0.0322(15) -0.0010(13) 0.0125(13) -0.0028(14)
C6 0.0422(18) 0.049(2) 0.0294(15) 0.0040(15) 0.0117(14) 0.0094(16)
C7 0.0262(15) 0.067(2) 0.0293(15) -0.0091(16) 0.0049(13) 0.0001(17)
C8 0.0250(14) 0.052(2) 0.0393(16) -0.0083(15) 0.0143(12) -0.0075(14)
C9 0.0250(12) 0.0386(19) 0.0287(13) -0.0086(12) 0.0131(11) -0.0036(12)
C10 0.0256(14) 0.0357(18) 0.0295(14) 0.0025(12) 0.0155(12) 0.0017(12)
C11 0.0284(14) 0.0458(18) 0.0268(13) 0.0070(12) 0.0144(12) 0.0024(13)
C12 0.0417(18) 0.081(3) 0.0267(15) 0.0121(16) 0.0189(14) 0.0225(18)
C13 0.0282(15) 0.0342(16) 0.0307(14) -0.0037(12) 0.0163(12) -0.0077(12)

loop_
_geom_bond_atom_site_label_1
_geom_bond_atom_site_label_2
_geom_bond_distance
_geom_bond_site_symmetry_2
_geom_bond_publ_flag
Cl1 C11 1.792(3) . ?
O1 C1 1.206(4) . ?
N1 C12 1.126(5) . ?
N2 C13 1.134(4) . ?
C1 C9 1.456(4) . ?
C1 C2 1.576(4) . ?
C2 C13 1.477(4) . ?
C2 C10 1.540(4) . ?
C2 C3 1.541(4) . ?
C3 C4 1.507(4) . ?
C3 H1 1.04(3) . ?
C3 H2 0.97(3) . ?
C4 C9 1.381(4) . ?
C4 C5 1.393(4) . ?
C5 C6 1.376(4) . ?
C5 H3 0.94(3) . ?
C6 C7 1.376(5) . ?
C6 H4 0.80(4) . ?
C7 C8 1.380(5) . ?
C7 H5 1.00(3) . ?
C8 C9 1.403(4) . ?
C8 H6 0.82(3) . ?
C10 C11 1.523(4) . ?
C10 H8 0.96(3) . ?
C10 H7 0.96(4) . ?
C11 C12 1.450(5) . ?
C11 H9 1.00(3) . ?

loop_
_cod_related_entry_id
_cod_related_entry_database
_cod_related_entry_code
1 ChemSpider 30659995
